data_9000291
loop_
_publ_author_name
'Cooper, W. F.'
'Larsen, F. K.'
'Coppens, P.'
'Giese, R. F.'

_publ_section_title
;
 Electron population analysis of accurate diffraction data. V. Structure and
 one-center charge refinement of the light-atom mineral kernite,
 Na2B4O6(OH)2.3H2O
 Extended L-Shell refinement
;
_journal_name_full 'American Mineralogist'
_journal_page_first 21
_journal_page_last 31
_journal_volume 58
_journal_year 1973
_chemical_formula_sum 'B4 H8 Na2 O11'
_chemical_name_mineral Kernite
_space_group_IT_number 14
_symmetry_space_group_name_Hall '-P 2ybc'
_symmetry_space_group_name_H-M 'P 1 21/c 1'
_cell_angle_alpha 90
_cell_angle_beta 108.861
_cell_angle_gamma 90
_cell_length_a 7.0172
_cell_length_b 9.1582
_cell_length_c 15.6774
_cell_formula_units_Z 4
_cell_volume 953.409
_database_code_amcsd 0000300
_exptl_crystal_density_diffrn 1.904
_cod_original_formula_sum 'Na2 B4 O11 H8'
_cod_database_code 9000291

loop_
_space_group_symop_operation_xyz
x,y,z
x,1/2-y,1/2+z
-x,1/2+y,1/2-z
-x,-y,-z

loop_
_atom_site_aniso_label
_atom_site_aniso_U_11
_atom_site_aniso_U_22
_atom_site_aniso_U_33
_atom_site_aniso_U_12
_atom_site_aniso_U_13
_atom_site_aniso_U_23
Na1 0.02464 0.01462 0.02609 0.00111 0.01582 0.00083
Na2 0.02955 0.01980 0.03234 -0.00129 -0.00454 0.00096
B1 0.01579 0.00858 0.01015 -0.00065 0.00484 -0.00213
B2 0.01007 0.00472 0.00959 0.00018 0.00464 0.00069
B3 0.01007 0.00472 0.00948 0.00018 0.00464 0.00069
B4 0.00898 0.01181 0.01628 0.00077 0.00444 -0.00103
O1 0.02491 0.00565 0.00781 -0.00163 0.00714 -0.00055
O2 0.01564 0.00374 0.00803 -0.00234 0.00314 0.00021
O3 0.00994 0.00931 0.02040 0.00385 0.00574 0.00496
O4 0.00802 0.00378 0.01137 0.00006 0.00304 0.00193
O5 0.01104 0.00892 0.02397 0.00046 0.00953 0.00220
O6 0.01104 0.01857 0.04371 0.00262 0.01293 0.00103
O7 0.05645 0.01168 0.00948 0.01029 0.01308 0.00296
O8 0.03719 0.02566 0.02520 0.00952 0.01527 0.00847
O9 0.02314 0.00608 0.00870 -0.00314 0.00579 -0.00131
O10 0.02600 0.02979 0.01739 0.00890 0.00664 0.00441
O11 0.02464 0.02205 0.01784 -0.00096 0.00090 -0.00158

loop_
_atom_site_label
_atom_site_fract_x
_atom_site_fract_y
_atom_site_fract_z
_atom_site_U_iso_or_equiv
Na1 0.31940 0.46486 0.31097 ?
Na2 0.18559 0.36636 0.07246 ?
B1 0.55295 0.16774 0.42155 ?
B2 0.55325 0.23269 0.26884 ?
B3 0.57400 0.48041 0.19969 ?
B4 0.86821 0.31393 0.24181 ?
O1 0.51259 0.02511 0.39723 ?
O2 0.44033 0.09885 0.24093 ?
O3 0.76728 0.20593 0.26852 ?
O4 0.46498 0.35091 0.20892 ?
O5 0.79154 0.44846 0.21539 ?
O6 0.06226 0.29059 0.24056 ?
O7 0.58495 0.29393 0.01012 ?
O8 0.77557 0.03310 0.06811 ?
O9 0.56538 0.27256 0.36302 ?
O10 0.03886 0.06227 0.41516 ?
O11 0.16732 0.11727 0.07639 ?
H1 0.23670 0.10080 0.13150 0.04939
H2 0.10390 0.19710 0.25090 0.05446
H3 0.95710 0.11130 0.37810 0.05826
H4 0.56520 0.36750 0.04040 0.04179
H5 0.10660 0.02410 0.38170 0.06839
H6 0.71150 0.11290 0.04740 0.04179
H7 0.22430 0.46790 0.49250 0.15958
H8 0.02110 0.08220 0.07730 0.10005

loop_
_cod_related_entry_id
_cod_related_entry_database
_cod_related_entry_code
1 AMCSD 0000300
